data_4121251
loop_
_publ_author_name
'Burgert Blom'
'Gengwen Tan'
'Stephan Enthaler'
'Shigeyoshi Inoue'
'Jan Dirk Epping'
'Matthias Driess'

_publ_contact_author_address
;Technische Universitaet Berlin
Institute of Chemistry: Metalorganics and Inorganic Materials 
Sekretariat C2  Strasse des 17. Juni 135
10623 Berlin Germany
;
_publ_contact_author_email matthias.driess@tu-berlin.de
_publ_contact_author_fax +49(0)30-314-29732
_publ_contact_author_name 'Matthias Driess'
_publ_contact_author_phone +49(0)30-314-29731
_publ_section_title
;
 Bis-N-Heterocyclic Carbene (NHC) Stabilized \h6-Arene Iron(0) Complexes:
 Synthesis, Structure, Reactivity, and Catalytic Activity
;
_journal_name_full 'Journal of the American Chemical Society'
_journal_page_first 18108
_journal_page_last 18120
_journal_paper_doi 10.1021/ja410234x
_journal_volume 135
_journal_year 2013
_chemical_formula_sum 'C37 H46 Fe N4'
_chemical_formula_weight 602.63
_chemical_name_systematic
; 
 ? 
;
_space_group_IT_number 36
_symmetry_cell_setting orthorhombic
_symmetry_space_group_name_Hall 'C 2c -2'
_symmetry_space_group_name_H-M 'C m c 21'
_atom_sites_solution_hydrogens geom
_atom_sites_solution_primary direct
_atom_sites_solution_secondary difmap
_audit_creation_method
;
CrysAlisPro, Agilent Technologies,
Version 1.171.36.28 (release 01-02-2013 CrysAlis171 .NET)
(compiled Feb  1 2013,16:14:44)
;
_cell_angle_alpha 90.00
_cell_angle_beta 90.00
_cell_angle_gamma 90.00
_cell_formula_units_Z 4
_cell_length_a 25.8165(4)
_cell_length_b 15.5331(2)
_cell_length_c 7.88980(10)
_cell_measurement_reflns_used 4972
_cell_measurement_temperature 150(2)
_cell_measurement_theta_max 73.7450
_cell_measurement_theta_min 5.8650
_cell_volume 3163.89(8)
_computing_cell_refinement
;
CrysAlisPro, Agilent Technologies,
Version 1.171.36.28 (release 01-02-2013 CrysAlis171 .NET)
(compiled Feb  1 2013,16:14:44)
;
_computing_data_collection
;
CrysAlisPro, Agilent Technologies,
Version 1.171.36.28 (release 01-02-2013 CrysAlis171 .NET)
(compiled Feb  1 2013,16:14:44)
;
_computing_data_reduction
;
CrysAlisPro, Agilent Technologies,
Version 1.171.36.28 (release 01-02-2013 CrysAlis171 .NET)
(compiled Feb  1 2013,16:14:44)
;
_computing_molecular_graphics 'Bruker SHELXTL'
_computing_publication_material 'Bruker SHELXTL'
_computing_structure_refinement 'SHELXL-97 (Sheldrick, 1997)'
_computing_structure_solution 'SHELXS-97 (Sheldrick, 1990)'
_diffrn_ambient_temperature 150(2)
_diffrn_detector_area_resol_mean 5.2717
_diffrn_measured_fraction_theta_full 0.998
_diffrn_measured_fraction_theta_max 0.998
_diffrn_measurement_device_type 'SuperNova, Single source at offset, Atlas'
_diffrn_measurement_method \w
_diffrn_radiation_monochromator mirror
_diffrn_radiation_source 'SuperNova (Cu) x-ray Source'
_diffrn_radiation_type CuK\a
_diffrn_radiation_wavelength 1.54178
_diffrn_reflns_av_R_equivalents 0.0356
_diffrn_reflns_av_sigmaI/netI 0.0348
_diffrn_reflns_limit_h_max 26
_diffrn_reflns_limit_h_min -30
_diffrn_reflns_limit_k_max 18
_diffrn_reflns_limit_k_min -14
_diffrn_reflns_limit_l_max 9
_diffrn_reflns_limit_l_min -6
_diffrn_reflns_number 5980
_diffrn_reflns_theta_full 67.36
_diffrn_reflns_theta_max 67.36
_diffrn_reflns_theta_min 3.32
_diffrn_standards_number 6484
_exptl_absorpt_coefficient_mu 4.052
_exptl_absorpt_correction_T_max 0.7646
_exptl_absorpt_correction_T_min 0.2271
_exptl_absorpt_correction_type multi-scan
_exptl_absorpt_process_details
;
CrysAlisPro, Agilent Technologies,
Version 1.171.36.28 (release 01-02-2013 CrysAlis171 .NET)
(compiled Feb  1 2013,16:14:44)
empirical absorption correction using spherical harmonics,
 implemented in SCALE3 ABSPACK scaling algorithm.
;
_exptl_crystal_colour red
_exptl_crystal_density_diffrn 1.265
_exptl_crystal_description rod
_exptl_crystal_F_000 1288
_exptl_crystal_size_max 0.52
_exptl_crystal_size_mid 0.12
_exptl_crystal_size_min 0.07
_refine_diff_density_max 0.405
_refine_diff_density_min -0.312
_refine_diff_density_rms 0.054
_refine_ls_abs_structure_details 'Flack H D (1983), Acta Cryst. A39, 876-881'
_refine_ls_abs_structure_Flack -0.009(5)
_refine_ls_extinction_method none
_refine_ls_goodness_of_fit_ref 1.074
_refine_ls_hydrogen_treatment constr
_refine_ls_matrix_type full
_refine_ls_number_parameters 197
_refine_ls_number_reflns 2461
_refine_ls_number_restraints 1
_refine_ls_restrained_S_all 1.074
_refine_ls_R_factor_all 0.0386
_refine_ls_R_factor_gt 0.0366
_refine_ls_shift/su_max 0.001
_refine_ls_shift/su_mean 0.000
_refine_ls_structure_factor_coef Fsqd
_refine_ls_weighting_details 'calc w=1/[\s^2^(Fo^2^)+(0.0598P)^2^+2.4294P] where P=(Fo^2^+2Fc^2^)/3'
_refine_ls_weighting_scheme calc
_refine_ls_wR_factor_gt 0.0946
_refine_ls_wR_factor_ref 0.0994
_reflns_number_gt 2386
_reflns_number_total 2461
_reflns_threshold_expression >2sigma(I)
_cod_data_source_file ja410234x_si_002_3.cif
_cod_data_source_block compound4
_cod_database_code 4121251

loop_
_symmetry_equiv_pos_as_xyz
'x, y, z'
'-x, -y, z+1/2'
'x, -y, z+1/2'
'-x, y, z'
'x+1/2, y+1/2, z'
'-x+1/2, -y+1/2, z+1/2'
'x+1/2, -y+1/2, z+1/2'
'-x+1/2, y+1/2, z'

loop_
_atom_site_label
_atom_site_type_symbol
_atom_site_fract_x
_atom_site_fract_y
_atom_site_fract_z
_atom_site_U_iso_or_equiv
_atom_site_adp_type
_atom_site_occupancy
_atom_site_symmetry_multiplicity
_atom_site_calc_flag
_atom_site_refinement_flags
Fe1 Fe 1.0000 0.79917(3) 0.24969(7) 0.01746(16) Uani 1 2 d S
N1 N 0.89787(9) 0.81763(15) 0.4501(3) 0.0229(5) Uani 1 1 d .
N2 N 0.95467(9) 0.91427(13) 0.5035(3) 0.0232(5) Uani 1 1 d .
C1 C 0.94788(10) 0.84281(16) 0.4008(4) 0.0201(5) Uani 1 1 d .
C2 C 0.87728(11) 0.87156(19) 0.5747(4) 0.0298(6) Uani 1 1 d .
H2 H 0.8441 0.8666 0.6257 0.036 Uiso 1 1 calc R
C3 C 0.91308(11) 0.93163(18) 0.6090(4) 0.0276(6) Uani 1 1 d .
H3 H 0.9105 0.9769 0.6894 0.033 Uiso 1 1 calc R
C4 C 1.0000 0.9665(2) 0.4853(5) 0.0240(8) Uani 1 2 d S
H4A H 1.0000 1.0123 0.5725 0.029 Uiso 1 2 calc SR
H4B H 1.0000 0.9943 0.3723 0.029 Uiso 1 2 calc SR
C5 C 0.86607(10) 0.75161(18) 0.3761(4) 0.0246(6) Uani 1 1 d .
C6 C 0.82952(9) 0.77573(16) 0.2530(5) 0.0262(5) Uani 1 1 d .
C7 C 0.79796(12) 0.7119(2) 0.1838(5) 0.0365(7) Uani 1 1 d .
H7 H 0.7727 0.7269 0.1013 0.044 Uiso 1 1 calc R
C8 C 0.80299(13) 0.6274(2) 0.2337(7) 0.0482(9) Uani 1 1 d .
H8 H 0.7821 0.5843 0.1825 0.058 Uiso 1 1 calc R
C9 C 0.83818(14) 0.6049(2) 0.3573(6) 0.0457(9) Uani 1 1 d .
H9 H 0.8407 0.5464 0.3916 0.055 Uiso 1 1 calc R
C10 C 0.87024(12) 0.6661(2) 0.4334(4) 0.0334(7) Uani 1 1 d .
C11 C 0.82385(12) 0.86806(19) 0.1951(4) 0.0326(7) Uani 1 1 d .
H11 H 0.8539 0.9012 0.2413 0.039 Uiso 1 1 calc R
C12 C 0.77423(14) 0.9079(2) 0.2678(7) 0.0551(10) Uani 1 1 d .
H12A H 0.7440 0.8786 0.2196 0.083 Uiso 1 1 calc R
H12B H 0.7729 0.9692 0.2389 0.083 Uiso 1 1 calc R
H12C H 0.7741 0.9012 0.3913 0.083 Uiso 1 1 calc R
C13 C 0.82483(15) 0.8771(2) 0.0023(5) 0.0467(9) Uani 1 1 d .
H13A H 0.8566 0.8512 -0.0422 0.070 Uiso 1 1 calc R
H13B H 0.8238 0.9382 -0.0282 0.070 Uiso 1 1 calc R
H13C H 0.7947 0.8477 -0.0463 0.070 Uiso 1 1 calc R
C14 C 0.90644(14) 0.6419(2) 0.5746(6) 0.0465(9) Uani 1 1 d .
H14 H 0.9364 0.6826 0.5744 0.056 Uiso 1 1 calc R
C15 C 0.9274(2) 0.5484(3) 0.5572(6) 0.0656(13) Uani 1 1 d .
H15A H 0.8989 0.5075 0.5726 0.098 Uiso 1 1 calc R
H15B H 0.9539 0.5381 0.6437 0.098 Uiso 1 1 calc R
H15C H 0.9426 0.5407 0.4444 0.098 Uiso 1 1 calc R
C16 C 0.87830(16) 0.6490(2) 0.7454(6) 0.0531(9) Uani 1 1 d .
H16A H 0.8638 0.7070 0.7577 0.080 Uiso 1 1 calc R
H16B H 0.9028 0.6380 0.8376 0.080 Uiso 1 1 calc R
H16C H 0.8502 0.6065 0.7499 0.080 Uiso 1 1 calc R
C17 C 0.97281(12) 0.81344(18) -0.0024(4) 0.0271(6) Uani 1 1 d .
H17 H 0.9534 0.8665 -0.0360 0.033 Uiso 1 1 calc R
C18 C 0.94652(11) 0.74474(19) 0.0752(4) 0.0261(6) Uani 1 1 d .
H18 H 0.9087 0.7521 0.0990 0.031 Uiso 1 1 calc R
C19 C 0.97318(13) 0.67826(17) 0.1617(4) 0.0305(7) Uani 1 1 d .
H19 H 0.9539 0.6392 0.2401 0.037 Uiso 1 1 calc R

loop_
_atom_site_aniso_label
_atom_site_aniso_U_11
_atom_site_aniso_U_22
_atom_site_aniso_U_33
_atom_site_aniso_U_23
_atom_site_aniso_U_13
_atom_site_aniso_U_12
Fe1 0.0197(3) 0.0149(2) 0.0178(3) -0.0026(2) 0.000 0.000
N1 0.0211(11) 0.0262(10) 0.0215(13) -0.0015(9) 0.0005(10) 0.0020(9)
N2 0.0239(12) 0.0200(10) 0.0256(13) -0.0052(9) 0.0013(10) 0.0036(8)
C1 0.0226(12) 0.0177(11) 0.0201(15) -0.0001(10) -0.0020(11) 0.0019(10)
C2 0.0253(14) 0.0347(14) 0.0293(17) -0.0044(13) 0.0025(13) 0.0083(12)
C3 0.0301(15) 0.0287(13) 0.0239(16) -0.0057(11) 0.0033(13) 0.0087(11)
C4 0.032(2) 0.0171(15) 0.023(2) -0.0037(15) 0.000 0.000
C5 0.0199(13) 0.0248(12) 0.0292(16) -0.0003(11) 0.0043(13) -0.0016(10)
C6 0.0215(11) 0.0304(12) 0.0266(14) 0.0003(16) 0.0031(16) -0.0030(9)
C7 0.0271(15) 0.0398(16) 0.0426(19) -0.0043(13) -0.0010(15) -0.0077(13)
C8 0.0426(18) 0.0338(15) 0.068(3) -0.0085(19) 0.003(2) -0.0184(13)
C9 0.048(2) 0.0208(14) 0.068(3) 0.0040(15) 0.014(2) -0.0072(13)
C10 0.0286(15) 0.0310(15) 0.041(2) 0.0105(13) 0.0067(14) 0.0027(12)
C11 0.0296(15) 0.0293(14) 0.0390(18) 0.0020(12) -0.0075(14) 0.0022(11)
C12 0.0490(19) 0.0489(18) 0.067(3) -0.002(2) -0.001(2) 0.0175(15)
C13 0.048(2) 0.0478(18) 0.044(2) 0.0087(17) -0.0110(18) 0.0067(16)
C14 0.0354(17) 0.0384(17) 0.066(3) 0.0233(17) -0.0026(18) -0.0019(14)
C15 0.078(3) 0.064(2) 0.055(3) 0.024(2) 0.019(2) 0.035(2)
C16 0.069(2) 0.0440(17) 0.046(2) -0.010(2) -0.020(2) 0.0131(16)
C17 0.0315(15) 0.0276(13) 0.0222(15) -0.0011(12) -0.0036(13) 0.0040(12)
C18 0.0261(13) 0.0320(13) 0.0202(14) -0.0081(11) -0.0010(12) -0.0049(11)
C19 0.0499(18) 0.0179(12) 0.0236(17) -0.0088(11) 0.0046(14) -0.0056(12)

loop_
_atom_type_symbol
_atom_type_description
_atom_type_scat_dispersion_real
_atom_type_scat_dispersion_imag
_atom_type_scat_source
C C 0.0181 0.0091 'International Tables Vol C Tables 4.2.6.8 and 6.1.1.4'
H H 0.0000 0.0000 'International Tables Vol C Tables 4.2.6.8 and 6.1.1.4'
N N 0.0311 0.0180 'International Tables Vol C Tables 4.2.6.8 and 6.1.1.4'
Fe Fe -1.1336 3.1974 'International Tables Vol C Tables 4.2.6.8 and 6.1.1.4'

loop_
_geom_angle_atom_site_label_1
_geom_angle_atom_site_label_2
_geom_angle_atom_site_label_3
_geom_angle
_geom_angle_site_symmetry_1
_geom_angle_site_symmetry_3
C1 Fe1 C1 88.92(16) 4_755 .
C1 Fe1 C19 138.16(12) 4_755 .
C1 Fe1 C19 106.70(11) . .
C1 Fe1 C19 106.70(11) 4_755 4_755
C1 Fe1 C19 138.16(12) . 4_755
C19 Fe1 C19 38.15(18) . 4_755
C1 Fe1 C17 140.97(12) 4_755 .
C1 Fe1 C17 108.25(11) . .
C19 Fe1 C17 71.16(11) . .
C19 Fe1 C17 83.88(11) 4_755 .
C1 Fe1 C17 108.25(11) 4_755 4_755
C1 Fe1 C17 140.97(12) . 4_755
C19 Fe1 C17 83.88(11) . 4_755
C19 Fe1 C17 71.16(11) 4_755 4_755
C17 Fe1 C17 38.66(17) . 4_755
C1 Fe1 C18 175.81(11) 4_755 .
C1 Fe1 C18 95.01(11) . .
C19 Fe1 C18 38.99(12) . .
C19 Fe1 C18 69.35(12) 4_755 .
C17 Fe1 C18 38.65(12) . .
C17 Fe1 C18 69.46(11) 4_755 .
C1 Fe1 C18 95.01(11) 4_755 4_755
C1 Fe1 C18 175.81(11) . 4_755
C19 Fe1 C18 69.35(12) . 4_755
C19 Fe1 C18 38.99(12) 4_755 4_755
C17 Fe1 C18 69.46(11) . 4_755
C17 Fe1 C18 38.65(12) 4_755 4_755
C18 Fe1 C18 81.03(16) . 4_755
C2 N1 C1 112.2(2) . .
C2 N1 C5 119.8(2) . .
C1 N1 C5 127.7(2) . .
C3 N2 C1 114.2(2) . .
C3 N2 C4 125.7(2) . .
C1 N2 C4 119.9(3) . .
N2 C1 N1 100.2(2) . .
N2 C1 Fe1 123.84(19) . .
N1 C1 Fe1 135.87(19) . .
C3 C2 N1 107.3(3) . .
C3 C2 H2 126.4 . .
N1 C2 H2 126.4 . .
C2 C3 N2 106.1(3) . .
C2 C3 H3 126.9 . .
N2 C3 H3 126.9 . .
N2 C4 N2 109.7(3) . 4_755
N2 C4 H4A 109.7 . .
N2 C4 H4A 109.7 4_755 .
N2 C4 H4B 109.7 . .
N2 C4 H4B 109.7 4_755 .
H4A C4 H4B 108.2 . .
C6 C5 C10 121.7(3) . .
C6 C5 N1 118.3(2) . .
C10 C5 N1 119.9(3) . .
C7 C6 C5 118.2(3) . .
C7 C6 C11 120.0(3) . .
C5 C6 C11 121.8(3) . .
C8 C7 C6 120.7(3) . .
C8 C7 H7 119.6 . .
C6 C7 H7 119.6 . .
C7 C8 C9 120.4(3) . .
C7 C8 H8 119.8 . .
C9 C8 H8 119.8 . .
C8 C9 C10 121.5(3) . .
C8 C9 H9 119.3 . .
C10 C9 H9 119.3 . .
C9 C10 C5 117.4(3) . .
C9 C10 C14 121.1(3) . .
C5 C10 C14 121.5(3) . .
C6 C11 C13 112.7(3) . .
C6 C11 C12 110.5(3) . .
C13 C11 C12 110.4(3) . .
C6 C11 H11 107.7 . .
C13 C11 H11 107.7 . .
C12 C11 H11 107.7 . .
C11 C12 H12A 109.5 . .
C11 C12 H12B 109.5 . .
H12A C12 H12B 109.5 . .
C11 C12 H12C 109.5 . .
H12A C12 H12C 109.5 . .
H12B C12 H12C 109.5 . .
C11 C13 H13A 109.5 . .
C11 C13 H13B 109.5 . .
H13A C13 H13B 109.5 . .
C11 C13 H13C 109.5 . .
H13A C13 H13C 109.5 . .
H13B C13 H13C 109.5 . .
C10 C14 C16 109.8(3) . .
C10 C14 C15 112.7(4) . .
C16 C14 C15 108.0(3) . .
C10 C14 H14 108.8 . .
C16 C14 H14 108.8 . .
C15 C14 H14 108.8 . .
C14 C15 H15A 109.5 . .
C14 C15 H15B 109.5 . .
H15A C15 H15B 109.5 . .
C14 C15 H15C 109.5 . .
H15A C15 H15C 109.5 . .
H15B C15 H15C 109.5 . .
C14 C16 H16A 109.5 . .
C14 C16 H16B 109.5 . .
H16A C16 H16B 109.5 . .
C14 C16 H16C 109.5 . .
H16A C16 H16C 109.5 . .
H16B C16 H16C 109.5 . .
C17 C17 C18 118.88(17) 4_755 .
C17 C17 Fe1 70.67(8) 4_755 .
C18 C17 Fe1 70.84(17) . .
C17 C17 H17 120.0 4_755 .
C18 C17 H17 120.0 . .
Fe1 C17 H17 120.0 . .
C17 C18 C19 121.9(3) . .
C17 C18 Fe1 70.51(17) . .
C19 C18 Fe1 70.26(17) . .
C17 C18 H18 117.8 . .
C19 C18 H18 117.8 . .
Fe1 C18 H18 117.8 . .
C19 C19 C18 119.08(17) 4_755 .
C19 C19 Fe1 70.93(9) 4_755 .
C18 C19 Fe1 70.75(15) . .
C19 C19 H19 119.9 4_755 .
C18 C19 H19 119.9 . .
Fe1 C19 H19 119.9 . .

loop_
_geom_bond_atom_site_label_1
_geom_bond_atom_site_label_2
_geom_bond_distance
_geom_bond_site_symmetry_2
Fe1 C1 1.921(3) 4_755
Fe1 C1 1.921(3) .
Fe1 C19 2.119(3) .
Fe1 C19 2.119(3) 4_755
Fe1 C17 2.121(3) .
Fe1 C17 2.121(3) 4_755
Fe1 C18 2.125(3) .
Fe1 C18 2.125(3) 4_755
N1 C2 1.396(4) .
N1 C1 1.404(4) .
N1 C5 1.438(4) .
N2 C3 1.385(4) .
N2 C1 1.385(3) .
N2 C4 1.431(3) .
C2 C3 1.341(4) .
C2 H2 0.9500 .
C3 H3 0.9500 .
C4 N2 1.431(3) 4_755
C4 H4A 0.9900 .
C4 H4B 0.9900 .
C5 C6 1.405(5) .
C5 C10 1.407(4) .
C6 C7 1.395(4) .
C6 C11 1.512(4) .
C7 C8 1.377(5) .
C7 H7 0.9500 .
C8 C9 1.378(6) .
C8 H8 0.9500 .
C9 C10 1.397(5) .
C9 H9 0.9500 .
C10 C14 1.502(5) .
C11 C13 1.528(5) .
C11 C12 1.534(5) .
C11 H11 1.0000 .
C12 H12A 0.9800 .
C12 H12B 0.9800 .
C12 H12C 0.9800 .
C13 H13A 0.9800 .
C13 H13B 0.9800 .
C13 H13C 0.9800 .
C14 C16 1.535(7) .
C14 C15 1.555(5) .
C14 H14 1.0000 .
C15 H15A 0.9800 .
C15 H15B 0.9800 .
C15 H15C 0.9800 .
C16 H16A 0.9800 .
C16 H16B 0.9800 .
C16 H16C 0.9800 .
C17 C17 1.404(6) 4_755
C17 C18 1.405(4) .
C17 H17 1.0000 .
C18 C19 1.416(5) .
C18 H18 1.0000 .
C19 C19 1.385(7) 4_755
C19 H19 1.0000 .
